data_7117217
loop_
_publ_author_name
'Vadim M. Kovrugin'
'Marie Colmont'
'Oleg I. Siidra'
'Olivier Mentre'
'Alexander Al-Shuray'
'Vladislav V. Gurzhiy'
'Sergey V. Krivovichev'

_publ_section_title
;
 Oxocentered Cu(II) lead selenite honeycomb lattices hosting Cu(I)Cl2
 groups obtained by chemical vapor transport reactions
;
_journal_name_full Chem.Commun.
_journal_page_first 9563
_journal_paper_doi 10.1039/C5cc01426C
_journal_volume 51
_journal_year 2015
_chemical_formula_moiety 'Cl7.60 Cu11.60 O16 Pb0.40 Se4, 2(Cl2 Cu), 1.6(K)'
_chemical_formula_sum 'Cl11.6 Cu13.6 K1.6 O16 Pb0.4 Se4'
_chemical_formula_weight 1992.64
_chemical_name_systematic
;
 ?
;
_space_group_crystal_system monoclinic
_space_group_IT_number 12
_space_group_name_Hall '-C 2y'
_space_group_name_H-M_alt 'C 1 2/m 1'
_symmetry_space_group_name_Hall '-C 2y'
_symmetry_space_group_name_H-M 'C 1 2/m 1'
_atom_sites_solution_hydrogens .
_audit_creation_method SHELXL-97
_cell_angle_alpha 90
_cell_angle_beta 95.965(5)
_cell_angle_gamma 90
_cell_formula_units_Z 1
_cell_length_a 15.1158(11)
_cell_length_b 6.1853(4)
_cell_length_c 9.2672(9)
_cell_measurement_reflns_used 1863
_cell_measurement_temperature 293(2)
_cell_measurement_theta_max 29.02
_cell_measurement_theta_min 2.21
_cell_volume 861.75(12)
_computing_cell_refinement 'Bruker SAINT'
_computing_data_collection 'Bruker APEX2'
_computing_data_reduction 'Bruker SAINT'
_computing_molecular_graphics 'ATOMS (Dowty, 2000)'
_computing_structure_refinement 'SHELXL-2013 (Sheldrick, 2013)'
_computing_structure_solution 'Superflip (Palatinus & Chapuis, 2007)'
_diffrn_ambient_temperature 293(2)
_diffrn_measured_fraction_theta_full 0.995
_diffrn_measured_fraction_theta_max 0.995
_diffrn_measurement_device_type 'Bruker APEX-II CCD'
_diffrn_measurement_method '\f and \w scans'
_diffrn_radiation_source 'fine-focus sealed tube'
_diffrn_radiation_type MoK\a
_diffrn_radiation_wavelength 0.71073
_diffrn_reflns_av_R_equivalents 0.0301
_diffrn_reflns_av_unetI/netI 0.0393
_diffrn_reflns_Laue_measured_fraction_full 0.995
_diffrn_reflns_Laue_measured_fraction_max 0.995
_diffrn_reflns_limit_h_max 21
_diffrn_reflns_limit_h_min -21
_diffrn_reflns_limit_k_max 8
_diffrn_reflns_limit_k_min -7
_diffrn_reflns_limit_l_max 13
_diffrn_reflns_limit_l_min -10
_diffrn_reflns_number 5430
_diffrn_reflns_point_group_measured_fraction_full 0.995
_diffrn_reflns_point_group_measured_fraction_max 0.995
_diffrn_reflns_theta_full 25.242
_diffrn_reflns_theta_max 31.044
_diffrn_reflns_theta_min 2.210
_exptl_absorpt_coefficient_mu 15.516
_exptl_absorpt_correction_T_max 0.7462
_exptl_absorpt_correction_T_min 0.6129
_exptl_absorpt_correction_type multi-scan
_exptl_absorpt_process_details 'Bruker SADABS'
_exptl_crystal_colour brown
_exptl_crystal_density_diffrn 3.840
_exptl_crystal_description needle
_exptl_crystal_F_000 919
_exptl_crystal_size_max 0.26
_exptl_crystal_size_mid 0.18
_exptl_crystal_size_min 0.14
_refine_diff_density_max 4.247
_refine_diff_density_min -1.986
_refine_diff_density_rms 0.278
_refine_ls_extinction_coef 0.0012(4)
_refine_ls_extinction_expression Fc^*^=kFc[1+0.001xFc^2^\l^3^/sin(2\q)]^-1/4^
_refine_ls_extinction_method SHELXL
_refine_ls_goodness_of_fit_ref 1.070
_refine_ls_hydrogen_treatment undef
_refine_ls_matrix_type full
_refine_ls_number_parameters 79
_refine_ls_number_reflns 1479
_refine_ls_number_restraints 0
_refine_ls_restrained_S_all 1.070
_refine_ls_R_factor_all 0.0606
_refine_ls_R_factor_gt 0.0453
_refine_ls_shift/su_max 0.000
_refine_ls_shift/su_mean 0.000
_refine_ls_structure_factor_coef Fsqd
_refine_ls_weighting_details 'w=1/[\s^2^(Fo^2^)+(0.0648P)^2^+8.8960P] where P=(Fo^2^+2Fc^2^)/3'
_refine_ls_weighting_scheme calc
_refine_ls_wR_factor_gt 0.1162
_refine_ls_wR_factor_ref 0.1246
_reflns_Friedel_coverage 0.000
_reflns_Friedel_fraction_full .
_reflns_Friedel_fraction_max .
_reflns_number_gt 1190
_reflns_number_total 1479
_reflns_threshold_expression 'I > 2\s(I)'
_cod_data_source_file c5cc01426c2-4.cif
_cod_data_source_block shelx_3
_cod_original_formula_sum 'Cl11.60 Cu13.60 K1.60 O16 Pb0.40 Se4'
_cod_database_code 7117217
_shelx_space_group_comment
;
The symmetry employed for this shelxl refinement is uniquely defined
by the following loop, which should always be used as a source of
symmetry information in preference to the above space-group names.
They are only intended as comments.
;

loop_
_space_group_symop_operation_xyz
'x, y, z'
'-x, y, -z'
'x+1/2, y+1/2, z'
'-x+1/2, y+1/2, -z'
'-x, -y, -z'
'x, -y, z'
'-x+1/2, -y+1/2, -z'
'x+1/2, -y+1/2, z'

loop_
_atom_site_label
_atom_site_type_symbol
_atom_site_fract_x
_atom_site_fract_y
_atom_site_fract_z
_atom_site_U_iso_or_equiv
_atom_site_adp_type
_atom_site_occupancy
_atom_site_site_symmetry_order
_atom_site_calc_flag
_atom_site_refinement_flags_posn
_atom_site_refinement_flags_adp
_atom_site_refinement_flags_occupancy
_atom_site_disorder_assembly
_atom_site_disorder_group
Se1 Se 0.35740(5) 0.0000 0.25910(8) 0.0149(2) Uani 1 2 d S T P . .
Cu1 Cu 0.42896(6) 0.0000 0.61039(11) 0.0201(3) Uani 1 2 d S T P . .
Cu2 Cu 0.2500 0.2500 0.5000 0.0170(2) Uani 1 2 d S . P . .
Cu3 Cu 0.0000 0.0000 0.5000 0.0518(6) Uani 1 4 d S T P . .
Cu4 Cu 0.26172(9) 0.0000 0.77936(17) 0.0212(3) Uani 0.9 2 d S T P . .
Pb1 Pb 0.2666(2) 0.0000 0.8453(4) 0.0172(7) Uani 0.1 2 d S T P . .
K1 K 0.5000 0.5000 1.0000 0.0477(11) Uani 0.8 4 d S T P . .
Cl1 Cl 0.09713(17) 0.0000 0.3571(3) 0.0411(6) Uani 1 2 d S T P . .
Cl2 Cl 0.42217(16) 0.0000 0.8552(2) 0.0322(5) Uani 1 2 d S T P . .
Cl3 Cl 0.30213(17) -0.5000 0.0198(3) 0.0369(6) Uani 0.9 2 d S T P . .
O1 O 0.4433(3) 0.0000 0.3972(7) 0.0231(12) Uani 1 2 d S T P . .
O2 O 0.3008(3) 0.2147(7) 0.3143(5) 0.0231(9) Uani 1 1 d . . . . .
O3 O 0.3034(3) 0.0000 0.5919(6) 0.0147(10) Uani 1 2 d S T P . .

loop_
_atom_site_aniso_label
_atom_site_aniso_U_11
_atom_site_aniso_U_22
_atom_site_aniso_U_33
_atom_site_aniso_U_23
_atom_site_aniso_U_13
_atom_site_aniso_U_12
Se1 0.0147(4) 0.0176(4) 0.0128(4) 0.000 0.0036(3) 0.000
Cu1 0.0122(4) 0.0323(6) 0.0158(5) 0.000 0.0022(3) 0.000
Cu2 0.0184(5) 0.0155(5) 0.0176(5) 0.0011(3) 0.0040(3) 0.0034(3)
Cu3 0.0464(12) 0.0480(12) 0.0645(16) 0.000 0.0215(11) 0.000
Cu4 0.0203(6) 0.0285(7) 0.0154(7) 0.000 0.0048(6) 0.000
Pb1 0.0185(14) 0.0220(15) 0.0111(15) 0.000 0.0022(15) 0.000
K1 0.0243(18) 0.064(3) 0.056(3) 0.000 0.0097(18) 0.000
Cl1 0.0305(12) 0.0399(14) 0.0545(17) 0.000 0.0117(11) 0.000
Cl2 0.0322(11) 0.0460(13) 0.0181(10) 0.000 0.0013(8) 0.000
Cl3 0.0299(12) 0.0630(19) 0.0196(12) 0.000 0.0108(10) 0.000
O1 0.008(2) 0.041(3) 0.020(3) 0.000 0.001(2) 0.000
O2 0.029(2) 0.023(2) 0.018(2) 0.0042(16) 0.0096(16) 0.0113(17)
O3 0.011(2) 0.017(3) 0.016(3) 0.000 0.0031(19) 0.000

loop_
_atom_type_symbol
_atom_type_description
_atom_type_scat_dispersion_real
_atom_type_scat_dispersion_imag
_atom_type_scat_source
O O 0.0106 0.0060 'International Tables Vol C Tables 4.2.6.8 and 6.1.1.4'
Cl Cl 0.1484 0.1585 'International Tables Vol C Tables 4.2.6.8 and 6.1.1.4'
K K 0.2009 0.2494 'International Tables Vol C Tables 4.2.6.8 and 6.1.1.4'
Cu Cu 0.3201 1.2651 'International Tables Vol C Tables 4.2.6.8 and 6.1.1.4'
Se Se -0.0929 2.2259 'International Tables Vol C Tables 4.2.6.8 and 6.1.1.4'
Pb Pb -3.3944 10.1111 'International Tables Vol C Tables 4.2.6.8 and 6.1.1.4'

loop_
_geom_angle_atom_site_label_1
_geom_angle_atom_site_label_2
_geom_angle_atom_site_label_3
_geom_angle
_geom_angle_site_symmetry_1
_geom_angle_site_symmetry_3
O2 Se1 O2 103.7(3) . 6
O2 Se1 O1 98.11(19) . .
O2 Se1 O1 98.11(19) 6 .
O2 Se1 O3 61.96(15) . .
O2 Se1 O3 61.96(15) 6 .
O1 Se1 O3 62.8(2) . .
O3 Cu1 O1 172.8(3) . 5_656
O3 Cu1 O1 96.9(2) . .
O1 Cu1 O1 75.8(3) 5_656 .
O3 Cu1 Cl2 86.65(18) . .
O1 Cu1 Cl2 100.6(2) 5_656 .
O1 Cu1 Cl2 176.41(16) . .
O3 Cu1 O2 56.80(17) . 6
O1 Cu1 O2 116.70(19) 5_656 6
O1 Cu1 O2 47.80(15) . 6
Cl2 Cu1 O2 135.24(9) . 6
O3 Cu1 O2 56.80(17) . .
O1 Cu1 O2 116.70(19) 5_656 .
O1 Cu1 O2 47.80(15) . .
Cl2 Cu1 O2 135.24(9) . .
O2 Cu1 O2 45.19(15) 6 .
O3 Cu2 O3 180.0 7_556 .
O3 Cu2 O2 96.6(2) 7_556 7_556
O3 Cu2 O2 83.4(2) . 7_556
O3 Cu2 O2 83.4(2) 7_556 .
O3 Cu2 O2 96.6(2) . .
O2 Cu2 O2 180.0 7_556 .
O3 Cu2 Cu4 141.96(16) 7_556 .
O3 Cu2 Cu4 38.04(16) . .
O2 Cu2 Cu4 45.35(12) 7_556 .
O2 Cu2 Cu4 134.65(12) . .
O3 Cu2 Cu4 38.04(16) 7_556 7_556
O3 Cu2 Cu4 141.96(16) . 7_556
O2 Cu2 Cu4 134.65(12) 7_556 7_556
O2 Cu2 Cu4 45.35(12) . 7_556
Cu4 Cu2 Cu4 180.0 . 7_556
O3 Cu2 O2 123.72(16) 7_556 6
O3 Cu2 O2 56.28(16) . 6
O2 Cu2 O2 130.61(17) 7_556 6
O2 Cu2 O2 49.39(17) . 6
Cu4 Cu2 O2 90.27(7) . 6
Cu4 Cu2 O2 89.73(7) 7_556 6
O3 Cu2 O2 56.28(16) 7_556 4_556
O3 Cu2 O2 123.72(16) . 4_556
O2 Cu2 O2 49.39(17) 7_556 4_556
O2 Cu2 O2 130.61(17) . 4_556
Cu4 Cu2 O2 89.73(7) . 4_556
Cu4 Cu2 O2 90.27(7) 7_556 4_556
O2 Cu2 O2 180.0 6 4_556
O3 Cu2 O1 55.91(17) 7_556 7_556
O3 Cu2 O1 124.09(17) . 7_556
O2 Cu2 O1 45.98(15) 7_556 7_556
O2 Cu2 O1 134.02(15) . 7_556
Cu4 Cu2 O1 88.24(9) . 7_556
Cu4 Cu2 O1 91.76(9) 7_556 7_556
O2 Cu2 O1 136.77(9) 6 7_556
O2 Cu2 O1 43.23(9) 4_556 7_556
O3 Cu2 O1 124.09(17) 7_556 .
O3 Cu2 O1 55.91(17) . .
O2 Cu2 O1 134.02(15) 7_556 .
O2 Cu2 O1 45.98(15) . .
Cu4 Cu2 O1 91.76(9) . .
Cu4 Cu2 O1 88.24(9) 7_556 .
O2 Cu2 O1 43.23(9) 6 .
O2 Cu2 O1 136.77(9) 4_556 .
O1 Cu2 O1 180.0 7_556 .
Cl1 Cu3 Cl1 180.0 5_556 .
Cl1 Cu3 O1 89.76(10) 5_556 7_556
Cl1 Cu3 O1 90.24(10) . 7_556
Cl1 Cu3 O1 90.24(10) 5_556 3_445
Cl1 Cu3 O1 89.76(10) . 3_445
O1 Cu3 O1 180.0 7_556 3_445
Cl1 Cu3 O1 90.24(10) 5_556 3_455
Cl1 Cu3 O1 89.76(10) . 3_455
O1 Cu3 O1 42.85(18) 7_556 3_455
O1 Cu3 O1 137.15(18) 3_445 3_455
Cl1 Cu3 O1 89.76(10) 5_556 7_546
Cl1 Cu3 O1 90.24(10) . 7_546
O1 Cu3 O1 137.15(18) 7_556 7_546
O1 Cu3 O1 42.85(18) 3_445 7_546
O1 Cu3 O1 180.0 3_455 7_546
Cl1 Cu3 O2 107.14(10) 5_556 7_556
Cl1 Cu3 O2 72.86(10) . 7_556
O1 Cu3 O2 42.22(11) 7_556 7_556
O1 Cu3 O2 137.78(11) 3_445 7_556
O1 Cu3 O2 82.21(11) 3_455 7_556
O1 Cu3 O2 97.79(11) 7_546 7_556
Cl1 Cu3 O2 72.86(10) 5_556 3_445
Cl1 Cu3 O2 107.14(10) . 3_445
O1 Cu3 O2 137.78(11) 7_556 3_445
O1 Cu3 O2 42.22(11) 3_445 3_445
O1 Cu3 O2 97.79(11) 3_455 3_445
O1 Cu3 O2 82.21(11) 7_546 3_445
O2 Cu3 O2 180.00(9) 7_556 3_445
Cl1 Cu3 O2 72.86(10) 5_556 8_455
Cl1 Cu3 O2 107.14(10) . 8_455
O1 Cu3 O2 82.21(11) 7_556 8_455
O1 Cu3 O2 97.79(11) 3_445 8_455
O1 Cu3 O2 42.22(11) 3_455 8_455
O1 Cu3 O2 137.78(11) 7_546 8_455
O2 Cu3 O2 123.86(12) 7_556 8_455
O2 Cu3 O2 56.14(12) 3_445 8_455
Cl1 Cu3 O2 107.14(10) 5_556 4_546
Cl1 Cu3 O2 72.86(10) . 4_546
O1 Cu3 O2 97.79(11) 7_556 4_546
O1 Cu3 O2 82.21(11) 3_445 4_546
O1 Cu3 O2 137.78(11) 3_455 4_546
O1 Cu3 O2 42.22(11) 7_546 4_546
O2 Cu3 O2 56.14(12) 7_556 4_546
O2 Cu3 O2 123.86(12) 3_445 4_546
O2 Cu3 O2 180.00(12) 8_455 4_546
Pb1 Cu4 O3 153.9(5) . .
Pb1 Cu4 O2 114.2(2) . 4_546
O3 Cu4 O2 78.73(15) . 4_546
Pb1 Cu4 O2 114.2(2) . 7_556
O3 Cu4 O2 78.73(14) . 7_556
O2 Cu4 O2 110.9(3) 4_546 7_556
Pb1 Cu4 Cl3 33.0(4) . 7_546
O3 Cu4 Cl3 173.10(19) . 7_546
O2 Cu4 Cl3 97.48(12) 4_546 7_546
O2 Cu4 Cl3 97.48(12) 7_556 7_546
Pb1 Cu4 Cl2 72.5(4) . .
O3 Cu4 Cl2 81.39(17) . .
O2 Cu4 Cl2 119.80(13) 4_546 .
O2 Cu4 Cl2 119.80(13) 7_556 .
Cl3 Cu4 Cl2 105.50(11) 7_546 .
Pb1 Cu4 Cu2 148.90(4) . 4_546
O3 Cu4 Cu2 37.94(9) . 4_546
O2 Cu4 Cu2 40.79(11) 4_546 4_546
O2 Cu4 Cu2 95.20(13) 7_556 4_546
Cl3 Cu4 Cu2 137.95(6) 7_546 4_546
Cl2 Cu4 Cu2 102.39(6) . 4_546
Pb1 Cu4 Cu2 148.90(4) . .
O3 Cu4 Cu2 37.94(9) . .
O2 Cu4 Cu2 95.20(13) 4_546 .
O2 Cu4 Cu2 40.79(11) 7_556 .
Cl3 Cu4 Cu2 137.95(6) 7_546 .
Cl2 Cu4 Cu2 102.39(6) . .
Cu2 Cu4 Cu2 61.94(3) 4_546 .
Cu4 Pb1 Cl3 135.8(5) . 7_546
Cu4 Pb1 Cl2 93.2(4) . .
Cl3 Pb1 Cl2 131.0(2) 7_546 .
Cu4 Pb1 O2 52.8(2) . 4_546
Cl3 Pb1 O2 101.28(17) 7_546 4_546
Cl2 Pb1 O2 112.02(16) . 4_546
Cu4 Pb1 O2 52.8(2) . 7_556
Cl3 Pb1 O2 101.28(17) 7_546 7_556
Cl2 Pb1 O2 112.02(16) . 7_556
O2 Pb1 O2 91.9(3) 4_546 7_556
Cu4 Pb1 O3 19.9(4) . .
Cl3 Pb1 O3 155.7(3) 7_546 .
Cl2 Pb1 O3 73.29(17) . .
O2 Pb1 O3 63.08(15) 4_546 .
O2 Pb1 O3 63.08(15) 7_556 .
Cl3 K1 Cl3 180.0 5_656 1_566
Cl3 K1 Cl1 74.62(7) 5_656 3_556
Cl3 K1 Cl1 105.38(7) 1_566 3_556
Cl3 K1 Cl1 105.38(7) 5_656 7_556
Cl3 K1 Cl1 74.62(7) 1_566 7_556
Cl1 K1 Cl1 180.0 3_556 7_556
Cl3 K1 Cl2 105.71(4) 5_656 .
Cl3 K1 Cl2 74.29(4) 1_566 .
Cl1 K1 Cl2 116.97(3) 3_556 .
Cl1 K1 Cl2 63.03(3) 7_556 .
Cl3 K1 Cl2 74.29(4) 5_656 5_667
Cl3 K1 Cl2 105.71(4) 1_566 5_667
Cl1 K1 Cl2 63.03(3) 3_556 5_667
Cl1 K1 Cl2 116.97(3) 7_556 5_667
Cl2 K1 Cl2 180.0 . 5_667
Cl3 K1 Cl2 74.29(4) 5_656 5_657
Cl3 K1 Cl2 105.71(4) 1_566 5_657
Cl1 K1 Cl2 63.03(3) 3_556 5_657
Cl1 K1 Cl2 116.97(3) 7_556 5_657
Cl2 K1 Cl2 57.32(7) . 5_657
Cl2 K1 Cl2 122.68(7) 5_667 5_657
Cl3 K1 Cl2 105.71(4) 5_656 1_565
Cl3 K1 Cl2 74.29(4) 1_566 1_565
Cl1 K1 Cl2 116.97(3) 3_556 1_565
Cl1 K1 Cl2 63.03(3) 7_556 1_565
Cl2 K1 Cl2 122.68(7) . 1_565
Cl2 K1 Cl2 57.32(7) 5_667 1_565
Cl2 K1 Cl2 180.0 5_657 1_565
Cl3 K1 O2 137.27(7) 5_656 6_566
Cl3 K1 O2 42.73(6) 1_566 6_566
Cl1 K1 O2 69.37(7) 3_556 6_566
Cl1 K1 O2 110.63(7) 7_556 6_566
Cl2 K1 O2 110.63(6) . 6_566
Cl2 K1 O2 69.37(6) 5_667 6_566
Cl2 K1 O2 107.50(7) 5_657 6_566
Cl2 K1 O2 72.50(7) 1_565 6_566
Cl3 K1 O2 137.27(6) 5_656 1_556
Cl3 K1 O2 42.73(6) 1_566 1_556
Cl1 K1 O2 69.37(7) 3_556 1_556
Cl1 K1 O2 110.63(7) 7_556 1_556
Cl2 K1 O2 72.50(7) . 1_556
Cl2 K1 O2 107.50(7) 5_667 1_556
Cl2 K1 O2 69.37(6) 5_657 1_556
Cl2 K1 O2 110.63(6) 1_565 1_556
O2 K1 O2 43.69(10) 6_566 1_556
Cl3 K1 O2 42.73(6) 5_656 5_666
Cl3 K1 O2 137.27(6) 1_566 5_666
Cl1 K1 O2 110.63(7) 3_556 5_666
Cl1 K1 O2 69.37(7) 7_556 5_666
Cl2 K1 O2 107.50(7) . 5_666
Cl2 K1 O2 72.50(7) 5_667 5_666
Cl2 K1 O2 110.63(6) 5_657 5_666
Cl2 K1 O2 69.37(6) 1_565 5_666
O2 K1 O2 136.31(10) 6_566 5_666
O2 K1 O2 180.0 1_556 5_666
Cl3 K1 O2 42.73(6) 5_656 2_656
Cl3 K1 O2 137.27(7) 1_566 2_656
Cl1 K1 O2 110.63(7) 3_556 2_656
Cl1 K1 O2 69.37(7) 7_556 2_656
Cl2 K1 O2 69.37(6) . 2_656
Cl2 K1 O2 110.63(6) 5_667 2_656
Cl2 K1 O2 72.50(7) 5_657 2_656
Cl2 K1 O2 107.50(7) 1_565 2_656
O2 K1 O2 180.0 6_566 2_656
O2 K1 O2 136.31(10) 1_556 2_656
O2 K1 O2 43.69(10) 5_666 2_656
Cu3 Cl1 O2 141.26(13) . 6
Cu3 Cl1 O2 141.26(13) . .
O2 Cl1 O2 45.79(14) 6 .
Cu3 Cl1 O3 103.86(10) . 7_556
O2 Cl1 O3 88.81(11) 6 7_556
O2 Cl1 O3 44.09(11) . 7_556
Cu3 Cl1 O3 103.86(10) . 7_546
O2 Cl1 O3 44.09(11) 6 7_546
O2 Cl1 O3 88.81(11) . 7_546
O3 Cl1 O3 127.41(17) 7_556 7_546
Cu3 Cl1 K1 110.50(10) . 3_444
O2 Cl1 K1 100.72(10) 6 3_444
O2 Cl1 K1 100.72(10) . 3_444
O3 Cl1 K1 105.37(10) 7_556 3_444
O3 Cl1 K1 105.37(10) 7_546 3_444
Cu1 Cl2 Pb1 96.31(14) . .
Cu1 Cl2 Cu4 81.99(8) . .
Pb1 Cl2 Cu4 14.32(9) . .
Cu1 Cl2 O3 40.96(11) . .
Pb1 Cl2 O3 55.35(15) . .
Cu4 Cl2 O3 41.03(11) . .
Cu1 Cl2 O1 35.86(11) . 5_656
Pb1 Cl2 O1 132.17(17) . 5_656
Cu4 Cl2 O1 117.85(13) . 5_656
O3 Cl2 O1 76.82(15) . 5_656
Cu1 Cl2 K1 109.33(5) . .
Pb1 Cl2 K1 107.98(6) . .
Cu4 Cl2 K1 112.95(4) . .
O3 Cl2 K1 118.52(3) . .
O1 Cl2 K1 93.72(6) 5_656 .
Cu1 Cl2 K1 109.33(5) . 1_545
Pb1 Cl2 K1 107.98(6) . 1_545
Cu4 Cl2 K1 112.95(4) . 1_545
O3 Cl2 K1 118.52(3) . 1_545
O1 Cl2 K1 93.72(6) 5_656 1_545
K1 Cl2 K1 122.68(7) . 1_545
Pb1 Cl3 Cu4 11.18(14) 7_546 7_546
Pb1 Cl3 K1 136.70(19) 7_546 1_544
Cu4 Cl3 K1 125.52(12) 7_546 1_544
Pb1 Cl3 O2 47.76(13) 7_546 6
Cu4 Cl3 O2 40.78(8) 7_546 6
K1 Cl3 O2 98.28(10) 1_544 6
Pb1 Cl3 O2 47.76(13) 7_546 1_545
Cu4 Cl3 O2 40.78(8) 7_546 1_545
K1 Cl3 O2 98.28(10) 1_544 1_545
O2 Cl3 O2 65.73(16) 6 1_545
Se1 O1 Cu1 130.4(4) . 5_656
Se1 O1 Cu1 125.4(3) . .
Cu1 O1 Cu1 104.2(3) 5_656 .
Se1 O1 O1 176.2(5) . 5_656
Cu1 O1 O1 53.4(2) 5_656 5_656
Cu1 O1 O1 50.8(2) . 5_656
Se1 O1 O2 40.39(13) . .
Cu1 O1 O2 142.5(2) 5_656 .
Cu1 O1 O2 96.9(2) . .
O1 O1 O2 137.2(3) 5_656 .
Se1 O1 O2 40.39(13) . 6
Cu1 O1 O2 142.5(2) 5_656 6
Cu1 O1 O2 96.9(2) . 6
O1 O1 O2 137.2(3) 5_656 6
O2 O1 O2 62.0(2) . 6
Se1 O1 O3 85.5(2) . .
Cu1 O1 O3 144.1(3) 5_656 .
Cu1 O1 O3 39.94(15) . .
O1 O1 O3 90.7(3) 5_656 .
O2 O1 O3 63.11(17) . .
O2 O1 O3 63.11(17) 6 .
Se1 O1 Cl2 86.9(2) . 5_656
Cu1 O1 Cl2 43.54(14) 5_656 5_656
Cu1 O1 Cl2 147.7(2) . 5_656
O1 O1 Cl2 96.9(3) 5_656 5_656
O2 O1 Cl2 110.6(2) . 5_656
O2 O1 Cl2 110.6(2) 6 5_656
O3 O1 Cl2 172.3(2) . 5_656
Se1 O1 Cu3 111.38(9) . 3
Cu1 O1 Cu3 77.42(10) 5_656 3
Cu1 O1 Cu3 76.65(11) . 3
O1 O1 Cu3 68.57(9) 5_656 3
O2 O1 Cu3 77.81(11) . 3
O2 O1 Cu3 138.37(18) 6 3
O3 O1 Cu3 90.27(12) . 3
Cl2 O1 Cu3 92.53(10) 5_656 3
Se1 O1 Cu3 111.38(9) . 3_545
Cu1 O1 Cu3 77.42(10) 5_656 3_545
Cu1 O1 Cu3 76.65(11) . 3_545
O1 O1 Cu3 68.57(9) 5_656 3_545
O2 O1 Cu3 138.37(18) . 3_545
O2 O1 Cu3 77.81(11) 6 3_545
O3 O1 Cu3 90.27(12) . 3_545
Cl2 O1 Cu3 92.53(10) 5_656 3_545
Cu3 O1 Cu3 137.15(18) 3 3_545
Se1 O1 Cu2 67.64(15) . 4_546
Cu1 O1 Cu2 150.06(14) 5_656 4_546
Cu1 O1 Cu2 63.72(13) . 4_546
O1 O1 Cu2 109.0(3) 5_656 4_546
O2 O1 Cu2 67.42(15) . 4_546
O2 O1 Cu2 33.28(11) 6 4_546
O3 O1 Cu2 32.71(8) . 4_546
Cl2 O1 Cu2 142.36(14) 5_656 4_546
Cu3 O1 Cu2 121.85(15) 3 4_546
Cu3 O1 Cu2 73.17(6) 3_545 4_546
Se1 O1 Cu2 67.64(15) . .
Cu1 O1 Cu2 150.06(14) 5_656 .
Cu1 O1 Cu2 63.72(13) . .
O1 O1 Cu2 109.0(3) 5_656 .
O2 O1 Cu2 33.28(11) . .
O2 O1 Cu2 67.42(15) 6 .
O3 O1 Cu2 32.71(8) . .
Cl2 O1 Cu2 142.36(14) 5_656 .
Cu3 O1 Cu2 73.17(6) 3 .
Cu3 O1 Cu2 121.85(15) 3_545 .
Cu2 O1 Cu2 52.07(8) 4_546 .
Se1 O2 Cu2 127.5(2) . .
Se1 O2 Cu4 137.8(2) . 7_556
Cu2 O2 Cu4 93.86(17) . 7_556
Se1 O2 Pb1 125.1(2) . 7_556
Cu2 O2 Pb1 105.79(19) . 7_556
Cu4 O2 Pb1 13.05(7) 7_556 7_556
Se1 O2 O1 41.49(15) . .
Cu2 O2 O1 100.7(2) . .
Cu4 O2 O1 149.8(2) 7_556 .
Pb1 O2 O1 146.2(2) 7_556 .
Se1 O2 O3 171.3(3) . 7_556
Cu2 O2 O3 47.25(14) . 7_556
Cu4 O2 O3 46.61(14) 7_556 7_556
Pb1 O2 O3 58.72(17) 7_556 7_556
O1 O2 O3 140.7(2) . 7_556
Se1 O2 O2 38.13(15) . 6
Cu2 O2 O2 96.38(13) . 6
Cu4 O2 O2 145.46(13) 7_556 6
Pb1 O2 O2 135.96(13) 7_556 6
O1 O2 O2 59.01(12) . 6
O3 O2 O2 133.25(13) 7_556 6
Se1 O2 O3 87.02(17) . .
Cu2 O2 O3 40.86(11) . .
Cu4 O2 O3 134.72(19) 7_556 .
Pb1 O2 O3 146.4(2) 7_556 .
O1 O2 O3 64.19(18) . .
O3 O2 O3 88.11(15) 7_556 .
O2 O2 O3 62.66(10) 6 .
Se1 O2 Cl3 97.16(17) . 1_565
Cu2 O2 Cl3 135.29(18) . 1_565
Cu4 O2 Cl3 41.74(9) 7_556 1_565
Pb1 O2 Cl3 30.96(11) 7_556 1_565
O1 O2 Cl3 116.84(19) . 1_565
O3 O2 Cl3 88.20(16) 7_556 1_565
O2 O2 Cl3 122.87(8) 6 1_565
O3 O2 Cl3 174.35(18) . 1_565
Se1 O2 Cl1 102.78(19) . .
Cu2 O2 Cl1 60.21(12) . .
Cu4 O2 Cl1 90.15(14) 7_556 .
Pb1 O2 Cl1 91.55(15) 7_556 .
O1 O2 Cl1 120.05(17) . .
O3 O2 Cl1 68.71(13) 7_556 .
O2 O2 Cl1 67.11(7) 6 .
O3 O2 Cl1 69.35(14) . .
Cl3 O2 Cl1 113.14(14) 1_565 .
Se1 O2 Cu1 71.24(14) . .
Cu2 O2 Cu1 65.54(11) . .
Cu4 O2 Cu1 145.64(19) 7_556 .
Pb1 O2 Cu1 156.62(19) 7_556 .
O1 O2 Cu1 35.26(15) . .
O3 O2 Cu1 107.91(18) 7_556 .
O2 O2 Cu1 67.40(7) 6 .
O3 O2 Cu1 33.11(11) . .
Cl3 O2 Cu1 145.38(15) 1_565 .
Cl1 O2 Cu1 101.33(12) . .
Se1 O2 Cu2 69.19(14) . 4_546
Cu2 O2 Cu2 62.15(11) . 4_546
Cu4 O2 Cu2 140.44(18) 7_556 4_546
Pb1 O2 Cu2 142.52(18) 7_556 4_546
O1 O2 Cu2 69.36(13) . 4_546
O3 O2 Cu2 103.03(16) 7_556 4_546
O2 O2 Cu2 34.23(7) 6 4_546
O3 O2 Cu2 33.21(8) . 4_546
Cl3 O2 Cu2 152.26(15) 1_565 4_546
Cl1 O2 Cu2 51.15(7) . 4_546
Cu1 O2 Cu2 54.81(6) . 4_546
Cu1 O3 Cu2 114.60(17) . 4_546
Cu1 O3 Cu2 114.60(17) . .
Cu2 O3 Cu2 108.6(3) 4_546 .
Cu1 O3 Cu4 110.0(3) . .
Cu2 O3 Cu4 104.02(19) 4_546 .
Cu2 O3 Cu4 104.02(19) . .
Cu1 O3 Pb1 103.8(2) . .
Cu2 O3 Pb1 107.36(18) 4_546 .
Cu2 O3 Pb1 107.36(18) . .
Cu4 O3 Pb1 6.22(11) . .
Cu1 O3 O2 127.85(19) . 4_546
Cu2 O3 O2 49.36(12) 4_546 4_546
Cu2 O3 O2 117.5(3) . 4_546
Cu4 O3 O2 54.67(14) . 4_546
Pb1 O3 O2 58.20(15) . 4_546
Cu1 O3 O2 127.85(19) . 7_556
Cu2 O3 O2 117.5(3) 4_546 7_556
Cu2 O3 O2 49.36(12) . 7_556
Cu4 O3 O2 54.67(14) . 7_556
Pb1 O3 O2 58.20(15) . 7_556
O2 O3 O2 86.5(3) 4_546 7_556
Cu1 O3 Cl2 52.40(14) . .
Cu2 O3 Cl2 125.31(14) 4_546 .
Cu2 O3 Cl2 125.31(14) . .
Cu4 O3 Cl2 57.57(16) . .
Pb1 O3 Cl2 51.36(14) . .
O2 O3 Cl2 93.65(18) 4_546 .
O2 O3 Cl2 93.65(18) 7_556 .
Cu1 O3 O2 90.1(2) . 6
Cu2 O3 O2 42.53(13) 4_546 6
Cu2 O3 O2 90.5(2) . 6
Cu4 O3 O2 146.55(16) . 6
Pb1 O3 O2 149.60(13) . 6
O2 O3 O2 91.89(15) 4_546 6
O2 O3 O2 131.5(2) 7_556 6
Cl2 O3 O2 134.81(17) . 6
Cu1 O3 O2 90.1(2) . .
Cu2 O3 O2 90.5(2) 4_546 .
Cu2 O3 O2 42.53(13) . .
Cu4 O3 O2 146.55(16) . .
Pb1 O3 O2 149.60(13) . .
O2 O3 O2 131.5(2) 4_546 .
O2 O3 O2 91.89(15) 7_556 .
Cl2 O3 O2 134.81(17) . .
O2 O3 O2 54.7(2) 6 .
Cu1 O3 O1 43.12(16) . .
Cu2 O3 O1 91.39(18) 4_546 .
Cu2 O3 O1 91.39(18) . .
Cu4 O3 O1 153.1(3) . .
Pb1 O3 O1 146.9(3) . .
O2 O3 O1 135.73(14) 4_546 .
O2 O3 O1 135.73(14) 7_556 .
Cl2 O3 O1 95.52(19) . .
O2 O3 O1 52.69(15) 6 .
O2 O3 O1 52.69(15) . .
Cu1 O3 Se1 74.85(17) . .
Cu2 O3 Se1 73.38(16) 4_546 .
Cu2 O3 Se1 73.38(16) . .
Cu4 O3 Se1 175.2(2) . .
Pb1 O3 Se1 178.6(2) . .
O2 O3 Se1 122.62(17) 4_546 .
O2 O3 Se1 122.62(17) 7_556 .
Cl2 O3 Se1 127.24(18) . .
O2 O3 Se1 31.01(10) 6 .
O2 O3 Se1 31.01(10) . .
O1 O3 Se1 31.73(12) . .

loop_
_geom_bond_atom_site_label_1
_geom_bond_atom_site_label_2
_geom_bond_distance
_geom_bond_site_symmetry_2
Se1 O2 1.688(4) .
Se1 O2 1.688(4) 6
Se1 O1 1.726(6) .
Se1 O3 3.271(6) .
Cu1 O3 1.887(5) .
Cu1 O1 1.940(5) 5_656
Cu1 O1 2.010(6) .
Cu1 Cl2 2.281(3) .
Cu1 O2 3.455(4) 6
Cu1 O2 3.455(4) .
Cu2 O3 1.904(3) 7_556
Cu2 O3 1.904(3) .
Cu2 O2 1.968(4) 7_556
Cu2 O2 1.968(4) .
Cu2 Cu4 3.0049(14) .
Cu2 Cu4 3.0049(14) 7_556
Cu2 O2 3.476(4) 6
Cu2 O2 3.476(4) 4_556
Cu2 O1 3.523(5) 7_556
Cu2 O1 3.523(5) .
Cu3 Cl1 2.077(3) 5_556
Cu3 Cl1 2.077(3) .
Cu3 O1 3.322(2) 7_556
Cu3 O1 3.322(2) 3_445
Cu3 O1 3.322(2) 3_455
Cu3 O1 3.322(2) 7_546
Cu3 O2 3.751(5) 7_556
Cu3 O2 3.751(5) 3_445
Cu3 O2 3.751(5) 8_455
Cu3 O2 3.751(5) 4_546
Cu4 Pb1 0.608(3) .
Cu4 O3 1.909(6) .
Cu4 O2 2.143(4) 4_546
Cu4 O2 2.143(4) 7_556
Cu4 Cl3 2.184(3) 7_546
Cu4 Cl2 2.454(3) .
Cu4 Cu2 3.0049(14) 4_546
Pb1 Cl3 1.706(5) 7_546
Pb1 Cl2 2.344(4) .
Pb1 O2 2.455(5) 4_546
Pb1 O2 2.455(5) 7_556
Pb1 O3 2.469(7) .
K1 Cl3 3.016(3) 5_656
K1 Cl3 3.016(3) 1_566
K1 Cl1 3.478(3) 3_556
K1 Cl1 3.478(3) 7_556
K1 Cl2 3.5245(11) .
K1 Cl2 3.5245(11) 5_667
K1 Cl2 3.5245(11) 5_657
K1 Cl2 3.5245(11) 1_565
K1 O2 4.743(4) 6_566
K1 O2 4.743(4) 1_556
K1 O2 4.743(4) 5_666
K1 O2 4.743(4) 2_656
Cl1 O2 3.413(5) 6
Cl1 O2 3.413(5) .
Cl1 O3 3.450(2) 7_556
Cl1 O3 3.450(2) 7_546
Cl1 K1 3.478(3) 3_444
Cl2 O3 2.874(6) .
Cl2 O1 3.255(6) 5_656
Cl2 K1 3.5245(11) 1_545
Cl3 Pb1 1.706(5) 7_546
Cl3 Cu4 2.184(3) 7_546
Cl3 K1 3.016(3) 1_544
Cl3 O2 3.252(5) 6
Cl3 O2 3.252(5) 1_545
O1 Cu1 1.940(5) 5_656
O1 O1 2.427(11) 5_656
O1 O2 2.579(6) .
O1 O2 2.579(6) 6
O1 O3 2.918(8) .
O1 Cl2 3.255(6) 5_656
O1 Cu3 3.322(2) 3
O1 Cu3 3.322(2) 3_545
O1 Cu2 3.523(5) 4_546
O2 Cu4 2.143(4) 7_556
O2 Pb1 2.455(5) 7_556
O2 O3 2.576(6) 7_556
O2 O2 2.655(9) 6
O2 O3 2.891(6) .
O2 Cl3 3.252(5) 1_565
O2 Cu2 3.476(4) 4_546
O3 Cu2 1.904(3) 4_546
O3 O2 2.576(6) 4_546
O3 O2 2.576(6) 7_556
O3 O2 2.891(6) 6
